data_1547475
loop_
_publ_author_name
'Bronner, Sarah M.'
'Herbert, Myles B.'
'Patel, Paresma R.'
'Marx, Vanessa M.'
'Grubbs, Robert H.'

_publ_section_title
;
 Ru-based Z-selective metathesis catalysts with modified cyclometalated
 carbene ligands
;
_journal_name_full 'Chemical Science'
_journal_page_first 4091
_journal_page_last 4098
_journal_paper_doi 10.1039/C4SC01541J
_journal_volume 5
_journal_year 2014
_chemical_formula_moiety 'C37 H49 N3 O4 Ru'
_chemical_formula_sum 'C37 H49 N3 O4 Ru'
_chemical_formula_weight 700.86
_space_group_crystal_system triclinic
_space_group_IT_number 2
_space_group_name_Hall '-P 1'
_space_group_name_H-M_alt 'P -1'
_symmetry_space_group_name_Hall '-P 1'
_symmetry_space_group_name_H-M 'P -1'
_atom_sites_solution_hydrogens geom
_cell_angle_alpha 74.510(3)
_cell_angle_beta 85.583(3)
_cell_angle_gamma 64.732(3)
_cell_formula_units_Z 2
_cell_length_a 10.8191(9)
_cell_length_b 11.4795(10)
_cell_length_c 15.4551(13)
_cell_measurement_reflns_used 8168
_cell_measurement_temperature 130
_cell_measurement_theta_max 26.4
_cell_measurement_theta_min 2.36
_cell_volume 1671.3(3)
_computing_cell_refinement 'SAINT V8.34A (Bruker AXS Inc., 2013)'
_computing_data_collection 'Bruker Instrument Service v4.2.0 RC20'
_computing_data_reduction 'SAINT V8.34A (Bruker AXS Inc., 2013)'
_computing_molecular_graphics 'DIAMOND 3 (Crystal Impact, 1999)'
_computing_publication_material 'Olex2 (Dolomanov et al., 2009)'
_computing_structure_refinement 'XL (Sheldrick, 2008)'
_computing_structure_solution 'XT (Sheldrick, 2012)'
_diffrn_ambient_temperature 130
_diffrn_detector_area_resol_mean 10.42
_diffrn_measured_fraction_theta_full 0.969
_diffrn_measured_fraction_theta_max 0.959
_diffrn_measurement_device_type 'Bruker D8 VENTURE diffractometer'
_diffrn_measurement_method '\w scans'
_diffrn_radiation_monochromator 'multilayer mirror'
_diffrn_radiation_type MoK\a
_diffrn_radiation_wavelength 0.71073
_diffrn_reflns_av_R_equivalents 0.0406
_diffrn_reflns_av_unetI/netI 0.0552
_diffrn_reflns_Laue_measured_fraction_full 0.969
_diffrn_reflns_Laue_measured_fraction_max 0.959
_diffrn_reflns_limit_h_max 13
_diffrn_reflns_limit_h_min -13
_diffrn_reflns_limit_k_max 14
_diffrn_reflns_limit_k_min -14
_diffrn_reflns_limit_l_max 18
_diffrn_reflns_limit_l_min -19
_diffrn_reflns_number 15103
_diffrn_reflns_point_group_measured_fraction_full 0.969
_diffrn_reflns_point_group_measured_fraction_max 0.959
_diffrn_reflns_theta_full 25.000
_diffrn_reflns_theta_max 26.37
_diffrn_reflns_theta_min 2.13
_diffrn_source 'microfocus sealed tube'
_diffrn_source_type 'Incoatec I\mS HB'
_diffrn_standards_number 0
_exptl_absorpt_coefficient_mu 0.513
_exptl_absorpt_correction_T_max 0.96
_exptl_absorpt_correction_T_min 0.78
_exptl_absorpt_correction_type multi-scan
_exptl_absorpt_process_details
;
Sheldrick, G. M. (2012). SADABS v2012/1. Bruker AXS Inc. Madison, WI 53711,
USA.
;
_exptl_crystal_colour 'dichroic colorless/blue'
_exptl_crystal_density_diffrn 1.393
_exptl_crystal_description 'irregular plate'
_exptl_crystal_F_000 736
_exptl_crystal_size_max 0.18
_exptl_crystal_size_mid 0.09
_exptl_crystal_size_min 0.08
_refine_diff_density_max 1.290
_refine_diff_density_min -0.917
_refine_diff_density_rms 0.107
_refine_ls_extinction_coef .
_refine_ls_extinction_method none
_refine_ls_goodness_of_fit_ref 1.871
_refine_ls_hydrogen_treatment constr
_refine_ls_matrix_type full
_refine_ls_number_parameters 414
_refine_ls_number_reflns 6606
_refine_ls_number_restraints 0
_refine_ls_restrained_S_all 1.871
_refine_ls_R_factor_all 0.0772
_refine_ls_R_factor_gt 0.0538
_refine_ls_shift/su_max 0.001
_refine_ls_shift/su_mean 0.000
_refine_ls_structure_factor_coef Fsqd
_refine_ls_weighting_details 'w=1/[\s^2^(Fo^2^)+(0.0200P)^2^] where P=(Fo^2^+2Fc^2^)/3'
_refine_ls_weighting_scheme calc
_refine_ls_wR_factor_gt 0.1048
_refine_ls_wR_factor_ref 0.1106
_reflns_Friedel_coverage 0.000
_reflns_Friedel_fraction_full .
_reflns_Friedel_fraction_max .
_reflns_number_gt 5212
_reflns_number_total 6606
_reflns_threshold_expression 'I > 2\s(I)'
_cod_data_source_file c4sc01541j2-3.cif
_cod_data_source_block p14032
_cod_original_cell_volume 1671.3(2)
_cod_database_code 1547475
_shelx_space_group_comment
;
The symmetry employed for this shelxl refinement is uniquely defined
by the following loop, which should always be used as a source of
symmetry information in preference to the above space-group names.
They are only intended as comments.
;
_olex2_refinement_description
;
1. Fixed Uiso
 At 1.2 times of:
  All C(H) groups, All C(H,H) groups
 At 1.5 times of:
  All C(H,H,H) groups
2.a Ternary CH refined with riding coordinates:
 C7(H7), C8(H8), C10(H10), C12(H12), C22(H22), C25(H25), C35(H35)
2.b Secondary CH2 refined with riding coordinates:
 C9(H9A,H9B), C11(H11A,H11B), C13(H13A,H13B), C14(H14A,H14B), C15(H15A,H15B)
2.c Aromatic/amide H refined with riding coordinates:
 C18(H18), C19(H19), C20(H20), C28(H28), C30(H30), C31(H31), C32(H32), C33(H33)
2.d Idealised Me refined as rotating group:
 C4(H4A,H4B,H4C), C5(H5A,H5B,H5C), C23(H23A,H23B,H23C), C24(H24A,H24B,H24C),
 C26(H26A,H26B,H26C), C27(H27A,H27B,H27C), C36(H36A,H36B,H36C), C37(H37A,H37B,
 H37C)
;

loop_
_space_group_symop_operation_xyz
'x, y, z'
'-x, -y, -z'

loop_
_atom_site_label
_atom_site_type_symbol
_atom_site_fract_x
_atom_site_fract_y
_atom_site_fract_z
_atom_site_U_iso_or_equiv
_atom_site_adp_type
_atom_site_occupancy
_atom_site_site_symmetry_order
_atom_site_calc_flag
_atom_site_refinement_flags_posn
_atom_site_refinement_flags_adp
_atom_site_refinement_flags_occupancy
_atom_site_disorder_assembly
_atom_site_disorder_group
Ru1 Ru 0.73888(3) 0.83591(3) 0.76940(2) 0.02677(12) Uani 1 1 d . . . . .
O1 O 0.7202(3) 0.6363(2) 0.82870(17) 0.0274(6) Uani 1 1 d . . . . .
O2 O 0.9328(3) 0.7908(3) 0.8514(2) 0.0385(7) Uani 1 1 d . . . . .
O3 O 0.7348(3) 0.8535(3) 0.90871(19) 0.0353(7) Uani 1 1 d . . . . .
O4 O 0.9124(3) 0.8115(3) 0.9890(2) 0.0509(9) Uani 1 1 d . . . . .
N1 N 0.7429(3) 1.0334(3) 0.6102(2) 0.0219(7) Uani 1 1 d . . . . .
N2 N 0.6811(3) 1.1342(3) 0.7153(2) 0.0217(7) Uani 1 1 d . . . . .
N3 N 0.8608(4) 0.8180(3) 0.9187(2) 0.0335(8) Uani 1 1 d . . . . .
C1 C 0.7253(3) 1.0112(3) 0.7000(3) 0.0213(8) Uani 1 1 d . . . . .
C2 C 0.7042(4) 1.1688(4) 0.5676(3) 0.0231(8) Uani 1 1 d . . . . .
C3 C 0.6679(4) 1.2305(4) 0.6350(3) 0.0237(8) Uani 1 1 d . . . . .
C4 C 0.6982(4) 1.2300(4) 0.4702(3) 0.0319(10) Uani 1 1 d . . . . .
H4A H 0.7902 1.1947 0.4470 0.048 Uiso 1 1 calc GR . . . .
H4B H 0.6633 1.3270 0.4593 0.048 Uiso 1 1 calc GR . . . .
H4C H 0.6373 1.2092 0.4395 0.048 Uiso 1 1 calc GR . . . .
C5 C 0.6125(5) 1.3762(4) 0.6309(3) 0.0390(11) Uani 1 1 d . . . . .
H5A H 0.5143 1.4105 0.6414 0.059 Uiso 1 1 calc GR . . . .
H5B H 0.6272 1.4249 0.5715 0.059 Uiso 1 1 calc GR . . . .
H5C H 0.6597 1.3883 0.6771 0.059 Uiso 1 1 calc GR . . . .
C6 C 0.7859(4) 0.9159(4) 0.5719(3) 0.0247(9) Uani 1 1 d . . . . .
C7 C 0.8368(4) 0.7949(4) 0.6546(3) 0.0284(9) Uani 1 1 d . . . . .
H7 H 0.9303 0.7856 0.6670 0.034 Uiso 1 1 calc R . . . .
C8 C 0.8685(4) 0.6683(4) 0.6235(3) 0.0337(10) Uani 1 1 d . . . . .
H8 H 0.8979 0.5890 0.6768 0.040 Uiso 1 1 calc R . . . .
C9 C 0.7438(5) 0.6795(4) 0.5758(3) 0.0383(11) Uani 1 1 d . . . . .
H9A H 0.6671 0.6924 0.6171 0.046 Uiso 1 1 calc R . . . .
H9B H 0.7660 0.5962 0.5581 0.046 Uiso 1 1 calc R . . . .
C10 C 0.7016(4) 0.7979(4) 0.4922(3) 0.0362(11) Uani 1 1 d . . . . .
H10 H 0.6210 0.8049 0.4601 0.043 Uiso 1 1 calc R . . . .
C11 C 0.8200(4) 0.7806(4) 0.4303(3) 0.0361(10) Uani 1 1 d . . . . .
H11A H 0.7922 0.8573 0.3764 0.043 Uiso 1 1 calc R . . . .
H11B H 0.8455 0.6984 0.4103 0.043 Uiso 1 1 calc R . . . .
C12 C 0.9420(4) 0.7714(4) 0.4787(3) 0.0359(10) Uani 1 1 d . . . . .
H12 H 1.0192 0.7596 0.4369 0.043 Uiso 1 1 calc R . . . .
C13 C 0.9026(4) 0.9021(4) 0.5066(3) 0.0325(10) Uani 1 1 d . . . . .
H13A H 0.9823 0.8991 0.5361 0.039 Uiso 1 1 calc R . . . .
H13B H 0.8724 0.9793 0.4530 0.039 Uiso 1 1 calc R . . . .
C14 C 0.6645(4) 0.9255(4) 0.5227(3) 0.0292(9) Uani 1 1 d . . . . .
H14A H 0.6363 1.0035 0.4696 0.035 Uiso 1 1 calc R . . . .
H14B H 0.5866 0.9386 0.5629 0.035 Uiso 1 1 calc R . . . .
C15 C 0.9858(4) 0.6522(4) 0.5593(3) 0.0381(11) Uani 1 1 d . . . . .
H15A H 1.0666 0.6445 0.5906 0.046 Uiso 1 1 calc R . . . .
H15B H 1.0117 0.5698 0.5397 0.046 Uiso 1 1 calc R . . . .
C16 C 0.6703(4) 1.1580(3) 0.8035(2) 0.0206(8) Uani 1 1 d . . . . .
C17 C 0.7846(4) 1.1547(3) 0.8419(3) 0.0239(9) Uani 1 1 d . . . . .
C18 C 0.7736(4) 1.1778(3) 0.9267(3) 0.0278(9) Uani 1 1 d . . . . .
H18 H 0.8500 1.1759 0.9546 0.033 Uiso 1 1 calc R . . . .
C19 C 0.6521(4) 1.2034(4) 0.9707(3) 0.0293(9) Uani 1 1 d . . . . .
H19 H 0.6455 1.2195 1.0284 0.035 Uiso 1 1 calc R . . . .
C20 C 0.5401(4) 1.2057(4) 0.9313(3) 0.0294(9) Uani 1 1 d . . . . .
H20 H 0.4578 1.2224 0.9627 0.035 Uiso 1 1 calc R . . . .
C21 C 0.5460(4) 1.1839(3) 0.8464(3) 0.0247(9) Uani 1 1 d . . . . .
C22 C 0.9176(4) 1.1299(4) 0.7933(3) 0.0343(10) Uani 1 1 d . . . . .
H22 H 0.9117 1.1005 0.7390 0.041 Uiso 1 1 calc R . . . .
C23 C 1.0418(4) 1.0214(4) 0.8518(4) 0.0520(14) Uani 1 1 d . . . . .
H23A H 1.0543 1.0519 0.9026 0.078 Uiso 1 1 calc GR . . . .
H23B H 1.1235 1.0025 0.8160 0.078 Uiso 1 1 calc GR . . . .
H23C H 1.0272 0.9401 0.8745 0.078 Uiso 1 1 calc GR . . . .
C24 C 0.9418(5) 1.2562(5) 0.7624(3) 0.0499(13) Uani 1 1 d . . . . .
H24A H 0.8607 1.3292 0.7279 0.075 Uiso 1 1 calc GR . . . .
H24B H 1.0212 1.2400 0.7244 0.075 Uiso 1 1 calc GR . . . .
H24C H 0.9588 1.2805 0.8149 0.075 Uiso 1 1 calc GR . . . .
C25 C 0.4224(4) 1.1860(4) 0.8051(3) 0.0315(10) Uani 1 1 d . . . . .
H25 H 0.4501 1.1595 0.7475 0.038 Uiso 1 1 calc R . . . .
C26 C 0.3771(5) 1.0841(5) 0.8665(3) 0.0470(12) Uani 1 1 d . . . . .
H26A H 0.4546 0.9959 0.8805 0.070 Uiso 1 1 calc GR . . . .
H26B H 0.3030 1.0805 0.8361 0.070 Uiso 1 1 calc GR . . . .
H26C H 0.3445 1.1104 0.9223 0.070 Uiso 1 1 calc GR . . . .
C27 C 0.3043(4) 1.3249(4) 0.7828(3) 0.0494(13) Uani 1 1 d . . . . .
H27A H 0.2773 1.3550 0.8378 0.074 Uiso 1 1 calc GR . . . .
H27B H 0.2263 1.3217 0.7568 0.074 Uiso 1 1 calc GR . . . .
H27C H 0.3332 1.3871 0.7394 0.074 Uiso 1 1 calc GR . . . .
C28 C 0.5631(4) 0.8800(4) 0.7338(3) 0.0313(10) Uani 1 1 d . . . . .
H28 H 0.5101 0.9663 0.6965 0.038 Uiso 1 1 calc R . . . .
C29 C 0.5043(4) 0.7832(4) 0.7623(2) 0.0254(9) Uani 1 1 d . . . . .
C30 C 0.3698(4) 0.8118(4) 0.7434(3) 0.0310(9) Uani 1 1 d . . . . .
H30 H 0.3112 0.8990 0.7101 0.037 Uiso 1 1 calc R . . . .
C31 C 0.3185(4) 0.7166(4) 0.7717(3) 0.0349(10) Uani 1 1 d . . . . .
H31 H 0.2255 0.7383 0.7591 0.042 Uiso 1 1 calc R . . . .
C32 C 0.4049(4) 0.5902(4) 0.8184(3) 0.0349(10) Uani 1 1 d . . . . .
H32 H 0.3710 0.5238 0.8369 0.042 Uiso 1 1 calc R . . . .
C33 C 0.5400(4) 0.5569(4) 0.8392(3) 0.0307(9) Uani 1 1 d . . . . .
H33 H 0.5982 0.4691 0.8718 0.037 Uiso 1 1 calc R . . . .
C34 C 0.5889(4) 0.6542(4) 0.8116(2) 0.0241(8) Uani 1 1 d . . . . .
C35 C 0.8094(4) 0.5118(4) 0.8919(3) 0.0287(9) Uani 1 1 d . . . . .
H35 H 0.8004 0.4356 0.8780 0.034 Uiso 1 1 calc R . . . .
C36 C 0.7676(5) 0.5154(4) 0.9858(3) 0.0421(11) Uani 1 1 d . . . . .
H36A H 0.7779 0.5888 1.0006 0.063 Uiso 1 1 calc GR . . . .
H36B H 0.8256 0.4308 1.0275 0.063 Uiso 1 1 calc GR . . . .
H36C H 0.6718 0.5291 0.9911 0.063 Uiso 1 1 calc GR . . . .
C37 C 0.9540(4) 0.4962(4) 0.8775(3) 0.0383(11) Uani 1 1 d . . . . .
H37A H 0.9747 0.4991 0.8143 0.057 Uiso 1 1 calc GR . . . .
H37B H 1.0170 0.4104 0.9156 0.057 Uiso 1 1 calc GR . . . .
H37C H 0.9647 0.5688 0.8930 0.057 Uiso 1 1 calc GR . . . .

loop_
_atom_site_aniso_label
_atom_site_aniso_U_11
_atom_site_aniso_U_22
_atom_site_aniso_U_33
_atom_site_aniso_U_23
_atom_site_aniso_U_13
_atom_site_aniso_U_12
Ru1 0.0307(2) 0.01931(17) 0.0343(2) -0.00877(14) 0.00362(14) -0.01356(13)
O1 0.0334(16) 0.0201(14) 0.0294(16) -0.0029(12) 0.0008(12) -0.0138(12)
O2 0.0466(19) 0.0302(16) 0.0437(19) -0.0136(15) 0.0016(15) -0.0184(14)
O3 0.0435(19) 0.0274(15) 0.0400(18) -0.0132(14) 0.0048(14) -0.0174(14)
O4 0.065(2) 0.044(2) 0.046(2) -0.0105(16) -0.0129(18) -0.0242(17)
N1 0.0253(17) 0.0170(16) 0.0251(18) -0.0086(14) 0.0007(14) -0.0087(13)
N2 0.0228(17) 0.0138(15) 0.0282(19) -0.0064(14) 0.0036(14) -0.0075(13)
N3 0.050(3) 0.0184(18) 0.035(2) -0.0040(16) -0.0121(19) -0.0163(17)
C1 0.0176(19) 0.0181(19) 0.030(2) -0.0118(17) 0.0075(16) -0.0066(15)
C2 0.022(2) 0.0199(19) 0.030(2) -0.0046(17) -0.0005(17) -0.0118(16)
C3 0.022(2) 0.021(2) 0.028(2) -0.0051(17) -0.0013(17) -0.0093(16)
C4 0.035(2) 0.023(2) 0.032(2) -0.0050(18) -0.0007(19) -0.0087(18)
C5 0.057(3) 0.021(2) 0.037(3) -0.0095(19) 0.007(2) -0.015(2)
C6 0.031(2) 0.021(2) 0.027(2) -0.0138(17) 0.0038(17) -0.0116(17)
C7 0.032(2) 0.020(2) 0.037(2) -0.0106(18) 0.0032(19) -0.0139(17)
C8 0.051(3) 0.021(2) 0.035(2) -0.0092(19) 0.001(2) -0.019(2)
C9 0.055(3) 0.029(2) 0.048(3) -0.022(2) 0.022(2) -0.030(2)
C10 0.044(3) 0.036(2) 0.044(3) -0.021(2) 0.003(2) -0.025(2)
C11 0.050(3) 0.030(2) 0.034(3) -0.015(2) 0.009(2) -0.020(2)
C12 0.036(3) 0.029(2) 0.048(3) -0.023(2) 0.017(2) -0.0135(19)
C13 0.035(2) 0.030(2) 0.040(3) -0.018(2) 0.008(2) -0.0181(19)
C14 0.030(2) 0.029(2) 0.035(2) -0.0151(19) 0.0046(18) -0.0144(18)
C15 0.039(3) 0.029(2) 0.050(3) -0.022(2) 0.007(2) -0.0107(19)
C16 0.026(2) 0.0115(17) 0.024(2) -0.0069(16) 0.0021(16) -0.0066(15)
C17 0.022(2) 0.0151(19) 0.036(2) -0.0100(17) 0.0051(18) -0.0083(16)
C18 0.029(2) 0.020(2) 0.035(2) -0.0080(18) -0.0013(19) -0.0093(17)
C19 0.041(3) 0.022(2) 0.027(2) -0.0086(18) 0.0033(19) -0.0143(18)
C20 0.029(2) 0.023(2) 0.039(3) -0.0106(19) 0.0134(19) -0.0139(17)
C21 0.027(2) 0.0122(18) 0.037(2) -0.0079(17) 0.0042(18) -0.0090(16)
C22 0.024(2) 0.042(3) 0.049(3) -0.032(2) 0.011(2) -0.0141(19)
C23 0.030(3) 0.040(3) 0.095(4) -0.027(3) 0.006(3) -0.019(2)
C24 0.052(3) 0.056(3) 0.051(3) -0.017(3) 0.025(3) -0.034(3)
C25 0.026(2) 0.032(2) 0.047(3) -0.019(2) 0.0081(19) -0.0175(18)
C26 0.047(3) 0.055(3) 0.063(3) -0.026(3) 0.021(2) -0.039(2)
C27 0.038(3) 0.049(3) 0.069(4) -0.031(3) -0.003(2) -0.015(2)
C28 0.039(2) 0.022(2) 0.038(3) -0.0059(18) 0.005(2) -0.0193(18)
C29 0.037(2) 0.024(2) 0.020(2) -0.0077(17) 0.0065(18) -0.0169(18)
C30 0.038(3) 0.030(2) 0.029(2) -0.0082(19) 0.0027(19) -0.0179(19)
C31 0.037(3) 0.042(3) 0.037(3) -0.014(2) 0.005(2) -0.025(2)
C32 0.045(3) 0.039(3) 0.039(3) -0.017(2) 0.012(2) -0.032(2)
C33 0.040(3) 0.022(2) 0.035(2) -0.0101(18) 0.008(2) -0.0179(18)
C34 0.030(2) 0.025(2) 0.025(2) -0.0122(17) 0.0077(17) -0.0168(17)
C35 0.034(2) 0.018(2) 0.031(2) -0.0057(17) 0.0045(19) -0.0094(17)
C36 0.040(3) 0.040(3) 0.033(3) -0.002(2) 0.002(2) -0.009(2)
C37 0.039(3) 0.028(2) 0.044(3) -0.008(2) -0.002(2) -0.0114(19)

loop_
_atom_type_symbol
_atom_type_description
_atom_type_scat_dispersion_real
_atom_type_scat_dispersion_imag
_atom_type_scat_source
C C 0.0033 0.0016 'International Tables Vol C Tables 4.2.6.8 and 6.1.1.4'
H H 0.0000 0.0000 'International Tables Vol C Tables 4.2.6.8 and 6.1.1.4'
N N 0.0061 0.0033 'International Tables Vol C Tables 4.2.6.8 and 6.1.1.4'
O O 0.0106 0.0060 'International Tables Vol C Tables 4.2.6.8 and 6.1.1.4'
Ru Ru -1.2594 0.8363 'International Tables Vol C Tables 4.2.6.8 and 6.1.1.4'

loop_
_geom_angle_atom_site_label_1
_geom_angle_atom_site_label_2
_geom_angle_atom_site_label_3
_geom_angle
_geom_angle_site_symmetry_1
_geom_angle_site_symmetry_3
O1 Ru1 O2 99.16(9) . .
O3 Ru1 O1 87.30(9) . .
O3 Ru1 O2 56.55(10) . .
C1 Ru1 O1 167.67(12) . .
C1 Ru1 O2 92.91(13) . .
C1 Ru1 O3 101.56(12) . .
C1 Ru1 C7 77.76(14) . .
C7 Ru1 O1 98.26(12) . .
C7 Ru1 O2 96.42(13) . .
C7 Ru1 O3 152.96(14) . .
C28 Ru1 O1 78.18(14) . .
C28 Ru1 O2 164.11(14) . .
C28 Ru1 O3 107.57(14) . .
C28 Ru1 C1 90.87(16) . .
C28 Ru1 C7 99.47(16) . .
C34 O1 Ru1 109.3(2) . .
C34 O1 C35 117.8(3) . .
C35 O1 Ru1 131.6(2) . .
N3 O2 Ru1 90.5(2) . .
N3 O3 Ru1 96.5(2) . .
C1 N1 C2 112.4(3) . .
C1 N1 C6 116.6(3) . .
C2 N1 C6 130.6(3) . .
C1 N2 C3 110.7(3) . .
C1 N2 C16 124.4(3) . .
C3 N2 C16 124.2(3) . .
O3 N3 O2 116.4(3) . .
O4 N3 O2 121.5(4) . .
O4 N3 O3 122.0(4) . .
N1 C1 Ru1 119.3(2) . .
N1 C1 N2 104.0(3) . .
N2 C1 Ru1 135.9(3) . .
N1 C2 C4 127.1(3) . .
C3 C2 N1 104.8(3) . .
C3 C2 C4 128.0(3) . .
N2 C3 C5 122.2(3) . .
C2 C3 N2 107.9(3) . .
C2 C3 C5 129.7(4) . .
C2 C4 H4A 109.5 . .
C2 C4 H4B 109.5 . .
C2 C4 H4C 109.5 . .
H4A C4 H4B 109.5 . .
H4A C4 H4C 109.5 . .
H4B C4 H4C 109.5 . .
C3 C5 H5A 109.5 . .
C3 C5 H5B 109.5 . .
C3 C5 H5C 109.5 . .
H5A C5 H5B 109.5 . .
H5A C5 H5C 109.5 . .
H5B C5 H5C 109.5 . .
N1 C6 C7 104.1(3) . .
N1 C6 C13 114.0(3) . .
N1 C6 C14 109.5(3) . .
C13 C6 C7 108.8(3) . .
C14 C6 C7 112.3(3) . .
C14 C6 C13 108.3(3) . .
Ru1 C7 H7 102.2 . .
C6 C7 Ru1 113.1(2) . .
C6 C7 H7 102.2 . .
C6 C7 C8 108.2(3) . .
C8 C7 Ru1 125.4(3) . .
C8 C7 H7 102.2 . .
C7 C8 H8 109.4 . .
C9 C8 C7 111.4(3) . .
C9 C8 H8 109.4 . .
C15 C8 C7 107.3(3) . .
C15 C8 H8 109.4 . .
C15 C8 C9 110.0(3) . .
C8 C9 H9A 109.8 . .
C8 C9 H9B 109.8 . .
C8 C9 C10 109.5(3) . .
H9A C9 H9B 108.2 . .
C10 C9 H9A 109.8 . .
C10 C9 H9B 109.8 . .
C9 C10 H10 110.0 . .
C9 C10 C14 108.2(3) . .
C11 C10 C9 110.0(3) . .
C11 C10 H10 110.0 . .
C11 C10 C14 108.6(3) . .
C14 C10 H10 110.0 . .
C10 C11 H11A 109.6 . .
C10 C11 H11B 109.6 . .
C10 C11 C12 110.1(3) . .
H11A C11 H11B 108.2 . .
C12 C11 H11A 109.6 . .
C12 C11 H11B 109.6 . .
C11 C12 H12 109.0 . .
C11 C12 C13 109.2(3) . .
C13 C12 H12 109.0 . .
C15 C12 C11 109.3(3) . .
C15 C12 H12 109.0 . .
C15 C12 C13 111.3(3) . .
C6 C13 C12 107.7(3) . .
C6 C13 H13A 110.2 . .
C6 C13 H13B 110.2 . .
C12 C13 H13A 110.2 . .
C12 C13 H13B 110.2 . .
H13A C13 H13B 108.5 . .
C6 C14 C10 110.5(3) . .
C6 C14 H14A 109.6 . .
C6 C14 H14B 109.6 . .
C10 C14 H14A 109.6 . .
C10 C14 H14B 109.6 . .
H14A C14 H14B 108.1 . .
C8 C15 H15A 109.7 . .
C8 C15 H15B 109.7 . .
C12 C15 C8 109.6(3) . .
C12 C15 H15A 109.7 . .
C12 C15 H15B 109.7 . .
H15A C15 H15B 108.2 . .
C17 C16 N2 118.2(3) . .
C17 C16 C21 122.9(3) . .
C21 C16 N2 118.8(3) . .
C16 C17 C22 122.1(3) . .
C18 C17 C16 118.0(3) . .
C18 C17 C22 119.9(3) . .
C17 C18 H18 119.8 . .
C19 C18 C17 120.4(4) . .
C19 C18 H18 119.8 . .
C18 C19 H19 119.7 . .
C18 C19 C20 120.5(4) . .
C20 C19 H19 119.7 . .
C19 C20 H20 119.4 . .
C19 C20 C21 121.2(3) . .
C21 C20 H20 119.4 . .
C16 C21 C25 122.9(3) . .
C20 C21 C16 117.0(3) . .
C20 C21 C25 120.1(3) . .
C17 C22 H22 108.3 . .
C17 C22 C23 112.3(4) . .
C17 C22 C24 111.6(3) . .
C23 C22 H22 108.3 . .
C23 C22 C24 107.9(4) . .
C24 C22 H22 108.3 . .
C22 C23 H23A 109.5 . .
C22 C23 H23B 109.5 . .
C22 C23 H23C 109.5 . .
H23A C23 H23B 109.5 . .
H23A C23 H23C 109.5 . .
H23B C23 H23C 109.5 . .
C22 C24 H24A 109.5 . .
C22 C24 H24B 109.5 . .
C22 C24 H24C 109.5 . .
H24A C24 H24B 109.5 . .
H24A C24 H24C 109.5 . .
H24B C24 H24C 109.5 . .
C21 C25 H25 107.7 . .
C21 C25 C26 110.6(4) . .
C21 C25 C27 112.1(3) . .
C26 C25 H25 107.7 . .
C27 C25 H25 107.7 . .
C27 C25 C26 110.8(4) . .
C25 C26 H26A 109.5 . .
C25 C26 H26B 109.5 . .
C25 C26 H26C 109.5 . .
H26A C26 H26B 109.5 . .
H26A C26 H26C 109.5 . .
H26B C26 H26C 109.5 . .
C25 C27 H27A 109.5 . .
C25 C27 H27B 109.5 . .
C25 C27 H27C 109.5 . .
H27A C27 H27B 109.5 . .
H27A C27 H27C 109.5 . .
H27B C27 H27C 109.5 . .
Ru1 C28 H28 119.8 . .
C29 C28 Ru1 120.3(3) . .
C29 C28 H28 119.8 . .
C30 C29 C28 123.8(4) . .
C30 C29 C34 118.2(3) . .
C34 C29 C28 118.1(4) . .
C29 C30 H30 119.1 . .
C31 C30 C29 121.8(4) . .
C31 C30 H30 119.1 . .
C30 C31 H31 120.7 . .
C32 C31 C30 118.6(4) . .
C32 C31 H31 120.7 . .
C31 C32 H32 119.1 . .
C31 C32 C33 121.8(4) . .
C33 C32 H32 119.1 . .
C32 C33 H33 120.6 . .
C32 C33 C34 118.8(4) . .
C34 C33 H33 120.6 . .
O1 C34 C29 113.9(3) . .
O1 C34 C33 125.3(4) . .
C33 C34 C29 120.9(4) . .
O1 C35 H35 108.9 . .
O1 C35 C36 109.9(3) . .
O1 C35 C37 107.4(3) . .
C36 C35 H35 108.9 . .
C36 C35 C37 112.8(4) . .
C37 C35 H35 108.9 . .
C35 C36 H36A 109.5 . .
C35 C36 H36B 109.5 . .
C35 C36 H36C 109.5 . .
H36A C36 H36B 109.5 . .
H36A C36 H36C 109.5 . .
H36B C36 H36C 109.5 . .
C35 C37 H37A 109.5 . .
C35 C37 H37B 109.5 . .
C35 C37 H37C 109.5 . .
H37A C37 H37B 109.5 . .
H37A C37 H37C 109.5 . .
H37B C37 H37C 109.5 . .

loop_
_geom_bond_atom_site_label_1
_geom_bond_atom_site_label_2
_geom_bond_distance
_geom_bond_site_symmetry_2
Ru1 O1 2.319(2) .
Ru1 O2 2.325(3) .
Ru1 O3 2.211(3) .
Ru1 C1 1.959(4) .
Ru1 C7 2.054(4) .
Ru1 C28 1.835(4) .
O1 C34 1.381(4) .
O1 C35 1.466(4) .
O2 N3 1.276(4) .
O3 N3 1.255(4) .
O4 N3 1.231(4) .
N1 C1 1.357(4) .
N1 C2 1.402(4) .
N1 C6 1.495(4) .
N2 C1 1.364(4) .
N2 C3 1.394(5) .
N2 C16 1.448(4) .
C2 C3 1.356(5) .
C2 C4 1.474(5) .
C3 C5 1.500(5) .
C4 H4A 0.9800 .
C4 H4B 0.9800 .
C4 H4C 0.9800 .
C5 H5A 0.9800 .
C5 H5B 0.9800 .
C5 H5C 0.9800 .
C6 C7 1.540(5) .
C6 C13 1.535(5) .
C6 C14 1.516(5) .
C7 H7 1.0000 .
C7 C8 1.545(5) .
C8 H8 1.0000 .
C8 C9 1.527(6) .
C8 C15 1.527(6) .
C9 H9A 0.9900 .
C9 H9B 0.9900 .
C9 C10 1.532(6) .
C10 H10 1.0000 .
C10 C11 1.514(5) .
C10 C14 1.539(5) .
C11 H11A 0.9900 .
C11 H11B 0.9900 .
C11 C12 1.518(6) .
C12 H12 1.0000 .
C12 C13 1.547(5) .
C12 C15 1.509(6) .
C13 H13A 0.9900 .
C13 H13B 0.9900 .
C14 H14A 0.9900 .
C14 H14B 0.9900 .
C15 H15A 0.9900 .
C15 H15B 0.9900 .
C16 C17 1.394(5) .
C16 C21 1.401(5) .
C17 C18 1.391(5) .
C17 C22 1.522(5) .
C18 H18 0.9500 .
C18 C19 1.384(5) .
C19 H19 0.9500 .
C19 C20 1.386(5) .
C20 H20 0.9500 .
C20 C21 1.391(5) .
C21 C25 1.514(5) .
C22 H22 1.0000 .
C22 C23 1.527(6) .
C22 C24 1.528(6) .
C23 H23A 0.9800 .
C23 H23B 0.9800 .
C23 H23C 0.9800 .
C24 H24A 0.9800 .
C24 H24B 0.9800 .
C24 H24C 0.9800 .
C25 H25 1.0000 .
C25 C26 1.529(6) .
C25 C27 1.526(6) .
C26 H26A 0.9800 .
C26 H26B 0.9800 .
C26 H26C 0.9800 .
C27 H27A 0.9800 .
C27 H27B 0.9800 .
C27 H27C 0.9800 .
C28 H28 0.9500 .
C28 C29 1.460(5) .
C29 C30 1.385(5) .
C29 C34 1.400(5) .
C30 H30 0.9500 .
C30 C31 1.385(5) .
C31 H31 0.9500 .
C31 C32 1.374(6) .
C32 H32 0.9500 .
C32 C33 1.384(6) .
C33 H33 0.9500 .
C33 C34 1.387(5) .
C35 H35 1.0000 .
C35 C36 1.493(5) .
C35 C37 1.502(5) .
C36 H36A 0.9800 .
C36 H36B 0.9800 .
C36 H36C 0.9800 .
C37 H37A 0.9800 .
C37 H37B 0.9800 .
C37 H37C 0.9800 .
